data_4066028
loop_
_publ_author_name
'Tomson, Neil C.'
'Arnold, John'
'Bergman, Robert G.'

_publ_section_title
;
 Synthesis, Characterization, and Reactions of Isolable
 (\b-Diketiminato)Nb(III) Imido Complexes.
;
_journal_issue 21
_journal_name_full Organometallics
_journal_page_first 5010
_journal_page_last 5025
_journal_paper_doi 10.1021/om1002528
_journal_volume 29
_journal_year 2010
_chemical_formula_moiety 'C36 H53 Li N3 Nb O2'
_chemical_formula_sum 'C36 H53 Li N3 Nb O2'
_chemical_formula_weight 659.66
_chemical_name_systematic
; 
 ? 
;
_space_group_IT_number 2
_symmetry_cell_setting triclinic
_symmetry_space_group_name_Hall '-P 1'
_symmetry_space_group_name_H-M 'P -1'
_atom_sites_solution_hydrogens geom
_atom_sites_solution_primary direct
_atom_sites_solution_secondary difmap
_audit_creation_method SHELXL-97
_cell_angle_alpha 73.0690(10)
_cell_angle_beta 85.1360(10)
_cell_angle_gamma 74.4610(10)
_cell_formula_units_Z 2
_cell_length_a 11.4341(5)
_cell_length_b 12.9987(6)
_cell_length_c 14.2141(7)
_cell_measurement_reflns_used 9937
_cell_measurement_temperature 141(2)
_cell_measurement_theta_max 50.210
_cell_measurement_theta_min 4.679
_cell_volume 1947.13(16)
_computing_cell_refinement 'Bruker APEX2 v. 2009.1'
_computing_data_collection 'Bruker APEX2 v. 2009.1'
_computing_data_reduction 'Bruker APEX2 v. 2009.1'
_computing_molecular_graphics ORTEP-32
_computing_publication_material CIFTAB
_computing_structure_refinement 'SHELXL-97 (Sheldrick, 2008)'
_computing_structure_solution 'SHELXS-97 (Sheldrick, 2008)'
_diffrn_ambient_temperature 141(2)
_diffrn_detector_area_resol_mean 8.366
_diffrn_measured_fraction_theta_full 0.993
_diffrn_measured_fraction_theta_max 0.993
_diffrn_measurement_device_type 'BRUKER APEX-I CCD'
_diffrn_measurement_method '\f and \w scans'
_diffrn_radiation_monochromator graphite
_diffrn_radiation_source 'fine-focus sealed tube'
_diffrn_radiation_type MoK\a
_diffrn_radiation_wavelength 0.71073
_diffrn_reflns_av_R_equivalents 0.0759
_diffrn_reflns_av_sigmaI/netI 0.0608
_diffrn_reflns_limit_h_max 13
_diffrn_reflns_limit_h_min -13
_diffrn_reflns_limit_k_max 15
_diffrn_reflns_limit_k_min -15
_diffrn_reflns_limit_l_max 17
_diffrn_reflns_limit_l_min -17
_diffrn_reflns_number 40569
_diffrn_reflns_theta_full 25.37
_diffrn_reflns_theta_max 25.37
_diffrn_reflns_theta_min 1.50
_exptl_absorpt_coefficient_mu 0.339
_exptl_absorpt_correction_T_max 0.9799
_exptl_absorpt_correction_T_min 0.9572
_exptl_absorpt_correction_type multi-scan
_exptl_absorpt_process_details SADABS
_exptl_crystal_colour red
_exptl_crystal_density_diffrn 1.125
_exptl_crystal_density_method 'not measured'
_exptl_crystal_description block
_exptl_crystal_F_000 700
_exptl_crystal_size_max 0.13
_exptl_crystal_size_mid 0.12
_exptl_crystal_size_min 0.06
_platon_squeeze_details
;
Squeeze was used to remove one highly disordered molecule of 
dichloromethane.  The co-crystallized solvent was well-separated 
from the Nb complex, and its removal had negligible impact on the 
bonding within the remaining structure. 
;
_refine_diff_density_max 0.805
_refine_diff_density_min -0.689
_refine_diff_density_rms 0.073
_refine_ls_extinction_method none
_refine_ls_goodness_of_fit_ref 1.063
_refine_ls_hydrogen_treatment constr
_refine_ls_matrix_type full
_refine_ls_number_parameters 403
_refine_ls_number_reflns 7101
_refine_ls_number_restraints 0
_refine_ls_restrained_S_all 1.063
_refine_ls_R_factor_all 0.0638
_refine_ls_R_factor_gt 0.0485
_refine_ls_shift/su_max 0.001
_refine_ls_shift/su_mean 0.000
_refine_ls_structure_factor_coef Fsqd
_refine_ls_weighting_details 'calc w=1/[\s^2^(Fo^2^)+(0.0613P)^2^+0.0000P] where P=(Fo^2^+2Fc^2^)/3'
_refine_ls_weighting_scheme calc
_refine_ls_wR_factor_gt 0.1134
_refine_ls_wR_factor_ref 0.1206
_reflns_number_gt 5637
_reflns_number_total 7101
_reflns_threshold_expression >2sigma(I)
_cod_data_source_file om1002528_si_001.cif
_cod_data_source_block '[(BDI)(CO)Nb(NtBu)(C(Me)OLi)]2'
_cod_database_code 4066028

loop_
_symmetry_equiv_pos_as_xyz
'x, y, z'
'-x, -y, -z'

loop_
_atom_site_label
_atom_site_type_symbol
_atom_site_fract_x
_atom_site_fract_y
_atom_site_fract_z
_atom_site_U_iso_or_equiv
_atom_site_adp_type
_atom_site_occupancy
_atom_site_symmetry_multiplicity
_atom_site_calc_flag
_atom_site_refinement_flags
Nb1 Nb 0.30684(3) 0.75457(2) 0.33207(2) 0.02713(11) Uani 1 1 d .
Li1 Li 0.6062(5) 0.4538(5) 0.5157(5) 0.0469(16) Uani 1 1 d .
O1 O 0.5372(2) 0.58087(18) 0.42583(17) 0.0364(6) Uani 1 1 d .
O2 O 0.3360(2) 0.8525(2) 0.51439(18) 0.0475(7) Uani 1 1 d .
N1 N 0.2340(2) 0.6652(2) 0.42892(19) 0.0275(6) Uani 1 1 d .
N2 N 0.3081(2) 0.9226(2) 0.23220(19) 0.0292(6) Uani 1 1 d .
N3 N 0.2726(2) 0.7206(2) 0.19456(19) 0.0272(6) Uani 1 1 d .
C1 C 0.4857(3) 0.6662(3) 0.3553(2) 0.0298(7) Uani 1 1 d .
C2 C 0.5722(3) 0.7021(3) 0.2722(3) 0.0367(8) Uani 1 1 d .
H2A H 0.5278 0.7670 0.2220 0.055 Uiso 1 1 calc R
H2B H 0.6071 0.6410 0.2428 0.055 Uiso 1 1 calc R
H2C H 0.6375 0.7214 0.2983 0.055 Uiso 1 1 calc R
C3 C 0.3273(3) 0.8244(3) 0.4470(3) 0.0338(8) Uani 1 1 d .
C4 C 0.1497(3) 0.6248(3) 0.5049(2) 0.0308(7) Uani 1 1 d .
C5 C 0.1558(3) 0.5043(3) 0.5087(3) 0.0410(9) Uani 1 1 d .
H5A H 0.0959 0.4775 0.5563 0.061 Uiso 1 1 calc R
H5B H 0.2373 0.4573 0.5287 0.061 Uiso 1 1 calc R
H5C H 0.1382 0.5011 0.4435 0.061 Uiso 1 1 calc R
C6 C 0.1849(3) 0.6298(3) 0.6051(2) 0.0441(9) Uani 1 1 d .
H6A H 0.1243 0.6084 0.6547 0.066 Uiso 1 1 calc R
H6B H 0.1883 0.7056 0.6005 0.066 Uiso 1 1 calc R
H6C H 0.2647 0.5784 0.6242 0.066 Uiso 1 1 calc R
C7 C 0.0222(3) 0.6971(3) 0.4783(3) 0.0441(9) Uani 1 1 d .
H7A H -0.0349 0.6715 0.5295 0.066 Uiso 1 1 calc R
H7B H -0.0005 0.6919 0.4152 0.066 Uiso 1 1 calc R
H7C H 0.0196 0.7745 0.4730 0.066 Uiso 1 1 calc R
C8 C 0.2905(3) 1.0097(3) 0.2796(2) 0.0316(8) Uani 1 1 d .
C9 C 0.1704(3) 1.0588(3) 0.3049(3) 0.0410(9) Uani 1 1 d .
C10 C 0.1539(3) 1.1352(3) 0.3594(3) 0.0433(9) Uani 1 1 d .
H10A H 0.0741 1.1697 0.3769 0.052 Uiso 1 1 calc R
C11 C 0.2520(4) 1.1616(3) 0.3885(3) 0.0423(9) Uani 1 1 d .
H11A H 0.2390 1.2121 0.4273 0.051 Uiso 1 1 calc R
C12 C 0.3668(4) 1.1157(3) 0.3621(3) 0.0415(9) Uani 1 1 d .
H12A H 0.4331 1.1351 0.3822 0.050 Uiso 1 1 calc R
C13 C 0.3888(3) 1.0404(3) 0.3057(2) 0.0336(8) Uani 1 1 d .
C14 C 0.0615(3) 1.0285(4) 0.2774(3) 0.0602(13) Uani 1 1 d .
H14A H 0.0922 0.9532 0.2665 0.072 Uiso 1 1 calc R
C15 C -0.0356(5) 1.0195(4) 0.3544(4) 0.0771(15) Uani 1 1 d .
H15A H -0.0979 0.9923 0.3330 0.116 Uiso 1 1 calc R
H15B H -0.0724 1.0929 0.3644 0.116 Uiso 1 1 calc R
H15C H -0.0001 0.9675 0.4162 0.116 Uiso 1 1 calc R
C16 C 0.0075(6) 1.1044(9) 0.1841(4) 0.207(6) Uani 1 1 d .
H16D H -0.0599 1.0798 0.1673 0.311 Uiso 1 1 calc R
H16E H 0.0691 1.1041 0.1319 0.311 Uiso 1 1 calc R
H16F H -0.0228 1.1799 0.1911 0.311 Uiso 1 1 calc R
C17 C 0.5201(3) 0.9910(3) 0.2804(3) 0.0378(8) Uani 1 1 d .
H17A H 0.5201 0.9426 0.2370 0.045 Uiso 1 1 calc R
C18 C 0.5944(3) 0.9189(3) 0.3726(3) 0.0474(10) Uani 1 1 d .
H18A H 0.5594 0.8564 0.4056 0.071 Uiso 1 1 calc R
H18B H 0.5927 0.9640 0.4175 0.071 Uiso 1 1 calc R
H18C H 0.6786 0.8904 0.3535 0.071 Uiso 1 1 calc R
C19 C 0.5833(4) 1.0829(3) 0.2238(3) 0.0507(10) Uani 1 1 d .
H19A H 0.5338 1.1323 0.1673 0.076 Uiso 1 1 calc R
H19B H 0.6634 1.0486 0.2008 0.076 Uiso 1 1 calc R
H19C H 0.5927 1.1260 0.2677 0.076 Uiso 1 1 calc R
C20 C 0.3360(4) 1.0633(3) 0.0769(3) 0.0455(10) Uani 1 1 d .
H20A H 0.3435 1.0683 0.0066 0.068 Uiso 1 1 calc R
H20B H 0.4074 1.0784 0.0983 0.068 Uiso 1 1 calc R
H20C H 0.2628 1.1181 0.0884 0.068 Uiso 1 1 calc R
C21 C 0.3271(3) 0.9478(3) 0.1346(2) 0.0332(8) Uani 1 1 d .
C22 C 0.3358(3) 0.8734(3) 0.0787(2) 0.0341(8) Uani 1 1 d .
H22A H 0.3682 0.8948 0.0142 0.041 Uiso 1 1 calc R
C23 C 0.3036(3) 0.7710(3) 0.1039(2) 0.0324(8) Uani 1 1 d .
C24 C 0.3046(4) 0.7221(3) 0.0192(3) 0.0444(9) Uani 1 1 d .
H24A H 0.2399 0.6835 0.0289 0.067 Uiso 1 1 calc R
H24B H 0.3833 0.6693 0.0166 0.067 Uiso 1 1 calc R
H24C H 0.2915 0.7819 -0.0426 0.067 Uiso 1 1 calc R
C25 C 0.2134(3) 0.6312(3) 0.2057(2) 0.0278(7) Uani 1 1 d .
C26 C 0.0855(3) 0.6579(3) 0.2016(2) 0.0341(8) Uani 1 1 d .
C27 C 0.0299(3) 0.5727(3) 0.2143(3) 0.0398(9) Uani 1 1 d .
H27A H -0.0561 0.5897 0.2115 0.048 Uiso 1 1 calc R
C28 C 0.0962(3) 0.4636(3) 0.2310(3) 0.0421(9) Uani 1 1 d .
H28A H 0.0563 0.4061 0.2397 0.051 Uiso 1 1 calc R
C29 C 0.2198(3) 0.4391(3) 0.2349(3) 0.0402(9) Uani 1 1 d .
H29A H 0.2648 0.3638 0.2461 0.048 Uiso 1 1 calc R
C30 C 0.2820(3) 0.5202(3) 0.2231(2) 0.0329(8) Uani 1 1 d .
C31 C 0.0090(3) 0.7770(3) 0.1826(3) 0.0446(9) Uani 1 1 d .
H31A H 0.0493 0.8158 0.2163 0.054 Uiso 1 1 calc R
C32 C 0.0017(4) 0.8399(4) 0.0740(3) 0.0700(14) Uani 1 1 d .
H32A H 0.0830 0.8456 0.0490 0.105 Uiso 1 1 calc R
H32B H -0.0521 0.9146 0.0652 0.105 Uiso 1 1 calc R
H32C H -0.0304 0.7999 0.0377 0.105 Uiso 1 1 calc R
C33 C -0.1208(3) 0.7879(4) 0.2229(3) 0.0548(11) Uani 1 1 d .
H33A H -0.1604 0.8663 0.2168 0.082 Uiso 1 1 calc R
H33B H -0.1189 0.7451 0.2923 0.082 Uiso 1 1 calc R
H33C H -0.1663 0.7592 0.1854 0.082 Uiso 1 1 calc R
C34 C 0.4187(3) 0.4854(3) 0.2300(3) 0.0435(9) Uani 1 1 d .
H34A H 0.4482 0.5527 0.2249 0.052 Uiso 1 1 calc R
C35 C 0.4775(4) 0.4351(4) 0.1463(3) 0.0633(13) Uani 1 1 d .
H35A H 0.4546 0.4902 0.0827 0.095 Uiso 1 1 calc R
H35B H 0.4494 0.3691 0.1501 0.095 Uiso 1 1 calc R
H35C H 0.5661 0.4140 0.1528 0.095 Uiso 1 1 calc R
C36 C 0.4597(4) 0.4006(3) 0.3280(3) 0.0539(11) Uani 1 1 d .
H36A H 0.4170 0.4288 0.3817 0.081 Uiso 1 1 calc R
H36B H 0.5474 0.3879 0.3350 0.081 Uiso 1 1 calc R
H36C H 0.4412 0.3305 0.3304 0.081 Uiso 1 1 calc R

loop_
_atom_site_aniso_label
_atom_site_aniso_U_11
_atom_site_aniso_U_22
_atom_site_aniso_U_33
_atom_site_aniso_U_23
_atom_site_aniso_U_13
_atom_site_aniso_U_12
Nb1 0.02841(18) 0.02542(18) 0.02701(17) -0.00653(12) 0.00155(12) -0.00737(12)
Li1 0.032(3) 0.036(3) 0.060(4) 0.004(3) -0.004(3) -0.005(3)
O1 0.0303(12) 0.0319(13) 0.0414(14) -0.0012(11) -0.0044(11) -0.0077(10)
O2 0.0700(19) 0.0479(16) 0.0349(14) -0.0170(12) 0.0033(13) -0.0274(14)
N1 0.0258(14) 0.0298(15) 0.0279(14) -0.0083(12) 0.0013(12) -0.0090(12)
N2 0.0333(15) 0.0235(14) 0.0291(15) -0.0067(11) 0.0013(12) -0.0055(12)
N3 0.0279(14) 0.0288(15) 0.0265(14) -0.0083(12) 0.0035(12) -0.0105(12)
C1 0.0304(18) 0.0279(18) 0.0343(18) -0.0098(15) 0.0012(15) -0.0120(14)
C2 0.0317(18) 0.0300(19) 0.047(2) -0.0100(16) 0.0083(16) -0.0091(15)
C3 0.0367(19) 0.0284(19) 0.037(2) -0.0068(15) 0.0022(16) -0.0124(15)
C4 0.0280(17) 0.0363(19) 0.0293(18) -0.0080(15) 0.0047(14) -0.0127(15)
C5 0.0323(19) 0.040(2) 0.049(2) -0.0049(17) 0.0041(17) -0.0157(16)
C6 0.046(2) 0.068(3) 0.0275(19) -0.0176(18) 0.0099(17) -0.028(2)
C7 0.0320(19) 0.049(2) 0.047(2) -0.0121(18) 0.0073(17) -0.0059(17)
C8 0.0395(19) 0.0223(17) 0.0305(18) -0.0062(14) 0.0009(15) -0.0055(15)
C9 0.041(2) 0.038(2) 0.040(2) -0.0126(17) 0.0016(17) -0.0003(17)
C10 0.042(2) 0.034(2) 0.048(2) -0.0143(18) 0.0026(18) 0.0006(17)
C11 0.056(2) 0.030(2) 0.046(2) -0.0198(17) 0.0042(19) -0.0105(18)
C12 0.052(2) 0.035(2) 0.044(2) -0.0181(17) 0.0040(18) -0.0161(18)
C13 0.043(2) 0.0233(18) 0.0343(19) -0.0057(14) 0.0075(16) -0.0125(15)
C14 0.036(2) 0.077(3) 0.079(3) -0.054(3) -0.007(2) 0.004(2)
C15 0.077(3) 0.088(4) 0.072(3) -0.006(3) -0.008(3) -0.045(3)
C16 0.108(5) 0.407(15) 0.065(4) 0.077(6) -0.054(4) -0.137(8)
C17 0.0365(19) 0.037(2) 0.044(2) -0.0161(17) 0.0118(17) -0.0156(16)
C18 0.042(2) 0.053(2) 0.045(2) -0.0134(19) 0.0007(18) -0.0109(19)
C19 0.053(2) 0.044(2) 0.058(3) -0.014(2) 0.019(2) -0.022(2)
C20 0.068(3) 0.031(2) 0.037(2) -0.0008(16) -0.0009(19) -0.0205(19)
C21 0.0339(19) 0.0288(19) 0.0343(19) -0.0040(15) 0.0021(15) -0.0095(15)
C22 0.047(2) 0.0299(19) 0.0249(17) -0.0064(14) 0.0093(16) -0.0126(16)
C23 0.0343(19) 0.0344(19) 0.0297(18) -0.0116(15) 0.0021(15) -0.0086(15)
C24 0.063(3) 0.047(2) 0.032(2) -0.0167(17) 0.0114(18) -0.025(2)
C25 0.0330(18) 0.0343(19) 0.0212(16) -0.0095(14) 0.0027(14) -0.0163(15)
C26 0.0346(19) 0.041(2) 0.0292(18) -0.0109(15) -0.0003(15) -0.0127(16)
C27 0.035(2) 0.053(2) 0.035(2) -0.0111(17) 0.0026(16) -0.0209(18)
C28 0.050(2) 0.048(2) 0.039(2) -0.0123(17) 0.0042(18) -0.031(2)
C29 0.053(2) 0.033(2) 0.039(2) -0.0111(16) 0.0051(18) -0.0176(18)
C30 0.0375(19) 0.034(2) 0.0328(18) -0.0138(15) 0.0072(15) -0.0153(16)
C31 0.033(2) 0.050(2) 0.055(2) -0.0155(19) -0.0040(18) -0.0149(18)
C32 0.053(3) 0.064(3) 0.067(3) 0.014(2) -0.001(2) -0.007(2)
C33 0.037(2) 0.065(3) 0.059(3) -0.019(2) 0.000(2) -0.004(2)
C34 0.040(2) 0.031(2) 0.064(3) -0.0200(18) 0.0095(19) -0.0120(17)
C35 0.052(3) 0.055(3) 0.080(3) -0.027(2) 0.023(2) -0.007(2)
C36 0.047(2) 0.041(2) 0.075(3) -0.015(2) -0.018(2) -0.0101(19)

loop_
_atom_type_symbol
_atom_type_description
_atom_type_scat_dispersion_real
_atom_type_scat_dispersion_imag
_atom_type_scat_source
C C 0.0033 0.0016 'International Tables Vol C Tables 4.2.6.8 and 6.1.1.4'
H H 0.0000 0.0000 'International Tables Vol C Tables 4.2.6.8 and 6.1.1.4'
Li Li -0.0003 0.0001 'International Tables Vol C Tables 4.2.6.8 and 6.1.1.4'
N N 0.0061 0.0033 'International Tables Vol C Tables 4.2.6.8 and 6.1.1.4'
O O 0.0106 0.0060 'International Tables Vol C Tables 4.2.6.8 and 6.1.1.4'
Nb Nb -2.0727 0.6215 'International Tables Vol C Tables 4.2.6.8 and 6.1.1.4'

loop_
_geom_angle_atom_site_label_1
_geom_angle_atom_site_label_2
_geom_angle_atom_site_label_3
_geom_angle
_geom_angle_site_symmetry_1
_geom_angle_site_symmetry_3
N1 Nb1 C1 99.98(12) . .
N1 Nb1 C3 83.41(12) . .
C1 Nb1 C3 87.02(13) . .
N1 Nb1 N3 105.14(10) . .
C1 Nb1 N3 100.09(11) . .
C3 Nb1 N3 167.58(11) . .
N1 Nb1 N2 150.16(11) . .
C1 Nb1 N2 106.62(11) . .
C3 Nb1 N2 84.67(11) . .
N3 Nb1 N2 83.53(9) . .
N1 Nb1 Li1 45.43(14) . 2_666
C1 Nb1 Li1 54.54(15) . 2_666
C3 Nb1 Li1 82.23(17) . 2_666
N3 Nb1 Li1 110.19(16) . 2_666
N2 Nb1 Li1 157.46(15) . 2_666
O1 Li1 O1 97.7(3) . 2_666
O1 Li1 N1 147.4(4) . 2_666
O1 Li1 N1 114.8(3) 2_666 2_666
O1 Li1 C1 129.9(3) . 2_666
O1 Li1 C1 32.42(14) 2_666 2_666
N1 Li1 C1 82.7(2) 2_666 2_666
O1 Li1 Li1 50.3(2) . 2_666
O1 Li1 Li1 47.4(2) 2_666 2_666
N1 Li1 Li1 162.0(5) 2_666 2_666
C1 Li1 Li1 79.7(3) 2_666 2_666
O1 Li1 C4 115.5(3) . 2_666
O1 Li1 C4 145.5(3) 2_666 2_666
N1 Li1 C4 32.02(13) 2_666 2_666
C1 Li1 C4 114.4(2) 2_666 2_666
Li1 Li1 C4 163.7(5) 2_666 2_666
O1 Li1 Nb1 174.1(3) . 2_666
O1 Li1 Nb1 76.4(2) 2_666 2_666
N1 Li1 Nb1 38.45(12) 2_666 2_666
C1 Li1 Nb1 44.26(13) 2_666 2_666
Li1 Li1 Nb1 123.8(4) 2_666 2_666
C4 Li1 Nb1 70.26(15) 2_666 2_666
C1 O1 Li1 173.9(3) . .
C1 O1 Li1 96.7(3) . 2_666
Li1 O1 Li1 82.3(3) . 2_666
C4 N1 Nb1 163.1(2) . .
C4 N1 Li1 98.7(3) . 2_666
Nb1 N1 Li1 96.1(2) . 2_666
C21 N2 C8 118.3(3) . .
C21 N2 Nb1 126.2(2) . .
C8 N2 Nb1 115.49(19) . .
C23 N3 C25 117.3(3) . .
C23 N3 Nb1 126.6(2) . .
C25 N3 Nb1 116.05(19) . .
O1 C1 C2 113.8(3) . .
O1 C1 Nb1 131.4(2) . .
C2 C1 Nb1 114.7(2) . .
O1 C1 Li1 50.9(2) . 2_666
C2 C1 Li1 159.6(3) . 2_666
Nb1 C1 Li1 81.20(18) . 2_666
C1 C2 H2A 109.5 . .
C1 C2 H2B 109.5 . .
H2A C2 H2B 109.5 . .
C1 C2 H2C 109.5 . .
H2A C2 H2C 109.5 . .
H2B C2 H2C 109.5 . .
O2 C3 Nb1 173.4(3) . .
N1 C4 C7 108.9(3) . .
N1 C4 C5 108.4(3) . .
C7 C4 C5 109.7(3) . .
N1 C4 C6 109.9(3) . .
C7 C4 C6 110.0(3) . .
C5 C4 C6 109.9(3) . .
N1 C4 Li1 49.30(19) . 2_666
C7 C4 Li1 158.1(3) . 2_666
C5 C4 Li1 80.1(2) . 2_666
C6 C4 Li1 83.5(2) . 2_666
C4 C5 H5A 109.5 . .
C4 C5 H5B 109.5 . .
H5A C5 H5B 109.5 . .
C4 C5 H5C 109.5 . .
H5A C5 H5C 109.5 . .
H5B C5 H5C 109.5 . .
C4 C6 H6A 109.5 . .
C4 C6 H6B 109.5 . .
H6A C6 H6B 109.5 . .
C4 C6 H6C 109.5 . .
H6A C6 H6C 109.5 . .
H6B C6 H6C 109.5 . .
C4 C7 H7A 109.5 . .
C4 C7 H7B 109.5 . .
H7A C7 H7B 109.5 . .
C4 C7 H7C 109.5 . .
H7A C7 H7C 109.5 . .
H7B C7 H7C 109.5 . .
C13 C8 C9 120.6(3) . .
C13 C8 N2 121.5(3) . .
C9 C8 N2 117.8(3) . .
C10 C9 C8 118.0(3) . .
C10 C9 C14 119.8(3) . .
C8 C9 C14 122.2(3) . .
C11 C10 C9 121.0(3) . .
C11 C10 H10A 119.5 . .
C9 C10 H10A 119.5 . .
C12 C11 C10 120.5(3) . .
C12 C11 H11A 119.7 . .
C10 C11 H11A 119.7 . .
C11 C12 C13 121.0(4) . .
C11 C12 H12A 119.5 . .
C13 C12 H12A 119.5 . .
C12 C13 C8 118.8(3) . .
C12 C13 C17 118.0(3) . .
C8 C13 C17 123.1(3) . .
C16 C14 C15 109.3(4) . .
C16 C14 C9 112.0(5) . .
C15 C14 C9 115.3(4) . .
C16 C14 H14A 106.6 . .
C15 C14 H14A 106.6 . .
C9 C14 H14A 106.6 . .
C14 C15 H15A 109.5 . .
C14 C15 H15B 109.5 . .
H15A C15 H15B 109.5 . .
C14 C15 H15C 109.5 . .
H15A C15 H15C 109.5 . .
H15B C15 H15C 109.5 . .
C14 C16 H16D 109.5 . .
C14 C16 H16E 109.5 . .
H16D C16 H16E 109.5 . .
C14 C16 H16F 109.5 . .
H16D C16 H16F 109.5 . .
H16E C16 H16F 109.5 . .
C13 C17 C18 111.9(3) . .
C13 C17 C19 111.4(3) . .
C18 C17 C19 108.8(3) . .
C13 C17 H17A 108.2 . .
C18 C17 H17A 108.2 . .
C19 C17 H17A 108.2 . .
C17 C18 H18A 109.5 . .
C17 C18 H18B 109.5 . .
H18A C18 H18B 109.5 . .
C17 C18 H18C 109.5 . .
H18A C18 H18C 109.5 . .
H18B C18 H18C 109.5 . .
C17 C19 H19A 109.5 . .
C17 C19 H19B 109.5 . .
H19A C19 H19B 109.5 . .
C17 C19 H19C 109.5 . .
H19A C19 H19C 109.5 . .
H19B C19 H19C 109.5 . .
C21 C20 H20A 109.5 . .
C21 C20 H20B 109.5 . .
H20A C20 H20B 109.5 . .
C21 C20 H20C 109.5 . .
H20A C20 H20C 109.5 . .
H20B C20 H20C 109.5 . .
N2 C21 C22 124.0(3) . .
N2 C21 C20 120.7(3) . .
C22 C21 C20 115.3(3) . .
C21 C22 C23 129.5(3) . .
C21 C22 H22A 115.2 . .
C23 C22 H22A 115.2 . .
N3 C23 C22 123.5(3) . .
N3 C23 C24 121.5(3) . .
C22 C23 C24 115.1(3) . .
C23 C24 H24A 109.5 . .
C23 C24 H24B 109.5 . .
H24A C24 H24B 109.5 . .
C23 C24 H24C 109.5 . .
H24A C24 H24C 109.5 . .
H24B C24 H24C 109.5 . .
C30 C25 C26 120.6(3) . .
C30 C25 N3 120.7(3) . .
C26 C25 N3 118.7(3) . .
C27 C26 C25 118.4(3) . .
C27 C26 C31 119.8(3) . .
C25 C26 C31 121.8(3) . .
C28 C27 C26 121.5(3) . .
C28 C27 H27A 119.2 . .
C26 C27 H27A 119.2 . .
C29 C28 C27 119.3(3) . .
C29 C28 H28A 120.3 . .
C27 C28 H28A 120.3 . .
C28 C29 C30 122.4(3) . .
C28 C29 H29A 118.8 . .
C30 C29 H29A 118.8 . .
C29 C30 C25 117.7(3) . .
C29 C30 C34 118.9(3) . .
C25 C30 C34 123.4(3) . .
C26 C31 C32 112.6(3) . .
C26 C31 C33 114.2(3) . .
C32 C31 C33 107.8(3) . .
C26 C31 H31A 107.3 . .
C32 C31 H31A 107.3 . .
C33 C31 H31A 107.3 . .
C31 C32 H32A 109.5 . .
C31 C32 H32B 109.5 . .
H32A C32 H32B 109.5 . .
C31 C32 H32C 109.5 . .
H32A C32 H32C 109.5 . .
H32B C32 H32C 109.5 . .
C31 C33 H33A 109.5 . .
C31 C33 H33B 109.5 . .
H33A C33 H33B 109.5 . .
C31 C33 H33C 109.5 . .
H33A C33 H33C 109.5 . .
H33B C33 H33C 109.5 . .
C30 C34 C36 111.0(3) . .
C30 C34 C35 111.7(3) . .
C36 C34 C35 108.7(3) . .
C30 C34 H34A 108.4 . .
C36 C34 H34A 108.4 . .
C35 C34 H34A 108.4 . .
C34 C35 H35A 109.5 . .
C34 C35 H35B 109.5 . .
H35A C35 H35B 109.5 . .
C34 C35 H35C 109.5 . .
H35A C35 H35C 109.5 . .
H35B C35 H35C 109.5 . .
C34 C36 H36A 109.5 . .
C34 C36 H36B 109.5 . .
H36A C36 H36B 109.5 . .
C34 C36 H36C 109.5 . .
H36A C36 H36C 109.5 . .
H36B C36 H36C 109.5 . .

loop_
_geom_bond_atom_site_label_1
_geom_bond_atom_site_label_2
_geom_bond_distance
_geom_bond_site_symmetry_2
Nb1 N1 1.825(3) .
Nb1 C1 2.060(3) .
Nb1 C3 2.142(4) .
Nb1 N3 2.212(3) .
Nb1 N2 2.235(3) .
Nb1 Li1 2.918(6) 2_666
Li1 O1 1.797(6) .
Li1 O1 1.878(7) 2_666
Li1 N1 2.091(6) 2_666
Li1 C1 2.405(7) 2_666
Li1 Li1 2.418(12) 2_666
Li1 C4 2.726(7) 2_666
Li1 Nb1 2.918(6) 2_666
O1 C1 1.298(4) .
O1 Li1 1.878(7) 2_666
O2 C3 1.140(4) .
N1 C4 1.462(4) .
N1 Li1 2.091(6) 2_666
N2 C21 1.342(4) .
N2 C8 1.440(4) .
N3 C23 1.331(4) .
N3 C25 1.460(4) .
C1 C2 1.523(4) .
C1 Li1 2.405(7) 2_666
C2 H2A 0.9800 .
C2 H2B 0.9800 .
C2 H2C 0.9800 .
C4 C7 1.517(5) .
C4 C5 1.534(5) .
C4 C6 1.537(4) .
C4 Li1 2.726(7) 2_666
C5 H5A 0.9800 .
C5 H5B 0.9800 .
C5 H5C 0.9800 .
C6 H6A 0.9800 .
C6 H6B 0.9800 .
C6 H6C 0.9800 .
C7 H7A 0.9800 .
C7 H7B 0.9800 .
C7 H7C 0.9800 .
C8 C13 1.399(5) .
C8 C9 1.416(5) .
C9 C10 1.395(5) .
C9 C14 1.515(5) .
C10 C11 1.382(5) .
C10 H10A 0.9500 .
C11 C12 1.360(5) .
C11 H11A 0.9500 .
C12 C13 1.397(5) .
C12 H12A 0.9500 .
C13 C17 1.524(5) .
C14 C16 1.471(7) .
C14 C15 1.493(6) .
C14 H14A 1.0000 .
C15 H15A 0.9800 .
C15 H15B 0.9800 .
C15 H15C 0.9800 .
C16 H16D 0.9800 .
C16 H16E 0.9800 .
C16 H16F 0.9800 .
C17 C18 1.538(5) .
C17 C19 1.550(5) .
C17 H17A 1.0000 .
C18 H18A 0.9800 .
C18 H18B 0.9800 .
C18 H18C 0.9800 .
C19 H19A 0.9800 .
C19 H19B 0.9800 .
C19 H19C 0.9800 .
C20 C21 1.513(4) .
C20 H20A 0.9800 .
C20 H20B 0.9800 .
C20 H20C 0.9800 .
C21 C22 1.400(5) .
C22 C23 1.413(5) .
C22 H22A 0.9500 .
C23 C24 1.514(4) .
C24 H24A 0.9800 .
C24 H24B 0.9800 .
C24 H24C 0.9800 .
C25 C30 1.406(4) .
C25 C26 1.412(4) .
C26 C27 1.379(5) .
C26 C31 1.518(5) .
C27 C28 1.379(5) .
C27 H27A 0.9500 .
C28 C29 1.365(5) .
C28 H28A 0.9500 .
C29 C30 1.387(5) .
C29 H29A 0.9500 .
C30 C34 1.509(5) .
C31 C32 1.519(5) .
C31 C33 1.530(5) .
C31 H31A 1.0000 .
C32 H32A 0.9800 .
C32 H32B 0.9800 .
C32 H32C 0.9800 .
C33 H33A 0.9800 .
C33 H33B 0.9800 .
C33 H33C 0.9800 .
C34 C36 1.522(5) .
C34 C35 1.542(5) .
C34 H34A 1.0000 .
C35 H35A 0.9800 .
C35 H35B 0.9800 .
C35 H35C 0.9800 .
C36 H36A 0.9800 .
C36 H36B 0.9800 .
C36 H36C 0.9800 .

loop_
_geom_torsion_atom_site_label_1
_geom_torsion_atom_site_label_2
_geom_torsion_atom_site_label_3
_geom_torsion_atom_site_label_4
_geom_torsion
_geom_torsion_site_symmetry_1
_geom_torsion_site_symmetry_4
O1 Li1 O1 C1 -81(3) 2_666 .
N1 Li1 O1 C1 94(3) 2_666 .
C1 Li1 O1 C1 -85(3) 2_666 .
Li1 Li1 O1 C1 -81(3) 2_666 .
C4 Li1 O1 C1 90(3) 2_666 .
Nb1 Li1 O1 C1 -79(5) 2_666 .
O1 Li1 O1 Li1 0.0 2_666 2_666
N1 Li1 O1 Li1 174.5(10) 2_666 2_666
C1 Li1 O1 Li1 -4.2(2) 2_666 2_666
C4 Li1 O1 Li1 170.4(5) 2_666 2_666
Nb1 Li1 O1 Li1 2(4) 2_666 2_666
C1 Nb1 N1 C4 151.3(7) . .
C3 Nb1 N1 C4 65.5(8) . .
N3 Nb1 N1 C4 -105.3(7) . .
N2 Nb1 N1 C4 -1.6(9) . .
Li1 Nb1 N1 C4 151.1(8) 2_666 .
C1 Nb1 N1 Li1 0.2(2) . 2_666
C3 Nb1 N1 Li1 -85.6(2) . 2_666
N3 Nb1 N1 Li1 103.6(2) . 2_666
N2 Nb1 N1 Li1 -152.7(3) . 2_666
N1 Nb1 N2 C21 -130.1(3) . .
C1 Nb1 N2 C21 77.8(3) . .
C3 Nb1 N2 C21 163.1(3) . .
N3 Nb1 N2 C21 -20.8(3) . .
Li1 Nb1 N2 C21 108.5(5) 2_666 .
N1 Nb1 N2 C8 52.0(3) . .
C1 Nb1 N2 C8 -100.0(2) . .
C3 Nb1 N2 C8 -14.7(2) . .
N3 Nb1 N2 C8 161.3(2) . .
Li1 Nb1 N2 C8 -69.4(5) 2_666 .
N1 Nb1 N3 C23 176.3(3) . .
C1 Nb1 N3 C23 -80.4(3) . .
C3 Nb1 N3 C23 43.8(6) . .
N2 Nb1 N3 C23 25.4(3) . .
Li1 Nb1 N3 C23 -136.1(3) 2_666 .
N1 Nb1 N3 C25 -5.7(2) . .
C1 Nb1 N3 C25 97.6(2) . .
C3 Nb1 N3 C25 -138.2(5) . .
N2 Nb1 N3 C25 -156.6(2) . .
Li1 Nb1 N3 C25 41.8(2) 2_666 .
Li1 O1 C1 C2 -84(3) . .
Li1 O1 C1 C2 -164.1(3) 2_666 .
Li1 O1 C1 Nb1 92(3) . .
Li1 O1 C1 Nb1 11.4(4) 2_666 .
Li1 O1 C1 Li1 80(3) . 2_666
N1 Nb1 C1 O1 -9.1(3) . .
C3 Nb1 C1 O1 73.7(3) . .
N3 Nb1 C1 O1 -116.6(3) . .
N2 Nb1 C1 O1 157.2(3) . .
Li1 Nb1 C1 O1 -8.9(3) 2_666 .
N1 Nb1 C1 C2 166.4(2) . .
C3 Nb1 C1 C2 -110.8(2) . .
N3 Nb1 C1 C2 58.9(2) . .
N2 Nb1 C1 C2 -27.3(3) . .
Li1 Nb1 C1 C2 166.6(3) 2_666 .
N1 Nb1 C1 Li1 -0.2(2) . 2_666
C3 Nb1 C1 Li1 82.6(2) . 2_666
N3 Nb1 C1 Li1 -107.7(2) . 2_666
N2 Nb1 C1 Li1 166.13(19) . 2_666
N1 Nb1 C3 O2 17(3) . .
C1 Nb1 C3 O2 -83(3) . .
N3 Nb1 C3 O2 151(2) . .
N2 Nb1 C3 O2 170(3) . .
Li1 Nb1 C3 O2 -29(3) 2_666 .
Nb1 N1 C4 C7 31.5(9) . .
Li1 N1 C4 C7 -177.6(3) 2_666 .
Nb1 N1 C4 C5 150.8(7) . .
Li1 N1 C4 C5 -58.3(3) 2_666 .
Nb1 N1 C4 C6 -89.0(8) . .
Li1 N1 C4 C6 61.9(3) 2_666 .
Nb1 N1 C4 Li1 -150.9(8) . 2_666
C21 N2 C8 C13 -82.0(4) . .
Nb1 N2 C8 C13 96.0(3) . .
C21 N2 C8 C9 102.0(4) . .
Nb1 N2 C8 C9 -80.0(3) . .
C13 C8 C9 C10 -2.3(5) . .
N2 C8 C9 C10 173.8(3) . .
C13 C8 C9 C14 179.6(4) . .
N2 C8 C9 C14 -4.4(5) . .
C8 C9 C10 C11 -0.5(5) . .
C14 C9 C10 C11 177.7(4) . .
C9 C10 C11 C12 1.9(6) . .
C10 C11 C12 C13 -0.5(6) . .
C11 C12 C13 C8 -2.2(5) . .
C11 C12 C13 C17 -179.0(3) . .
C9 C8 C13 C12 3.6(5) . .
N2 C8 C13 C12 -172.3(3) . .
C9 C8 C13 C17 -179.8(3) . .
N2 C8 C13 C17 4.3(5) . .
C10 C9 C14 C16 88.1(6) . .
C8 C9 C14 C16 -93.8(6) . .
C10 C9 C14 C15 -37.8(6) . .
C8 C9 C14 C15 140.3(4) . .
C12 C13 C17 C18 64.1(4) . .
C8 C13 C17 C18 -112.5(4) . .
C12 C13 C17 C19 -58.0(4) . .
C8 C13 C17 C19 125.3(4) . .
C8 N2 C21 C22 -174.7(3) . .
Nb1 N2 C21 C22 7.5(5) . .
C8 N2 C21 C20 2.9(5) . .
Nb1 N2 C21 C20 -174.8(2) . .
N2 C21 C22 C23 14.4(6) . .
C20 C21 C22 C23 -163.4(4) . .
C25 N3 C23 C22 165.3(3) . .
Nb1 N3 C23 C22 -16.8(5) . .
C25 N3 C23 C24 -13.8(5) . .
Nb1 N3 C23 C24 164.1(2) . .
C21 C22 C23 N3 -9.5(6) . .
C21 C22 C23 C24 169.7(4) . .
C23 N3 C25 C30 91.5(4) . .
Nb1 N3 C25 C30 -86.6(3) . .
C23 N3 C25 C26 -90.3(4) . .
Nb1 N3 C25 C26 91.6(3) . .
C30 C25 C26 C27 -0.5(5) . .
N3 C25 C26 C27 -178.6(3) . .
C30 C25 C26 C31 -179.8(3) . .
N3 C25 C26 C31 2.0(5) . .
C25 C26 C27 C28 0.2(5) . .
C31 C26 C27 C28 179.5(3) . .
C26 C27 C28 C29 -0.1(5) . .
C27 C28 C29 C30 0.3(5) . .
C28 C29 C30 C25 -0.6(5) . .
C28 C29 C30 C34 179.2(3) . .
C26 C25 C30 C29 0.6(5) . .
N3 C25 C30 C29 178.8(3) . .
C26 C25 C30 C34 -179.1(3) . .
N3 C25 C30 C34 -0.9(5) . .
C27 C26 C31 C32 -97.6(4) . .
C25 C26 C31 C32 81.7(4) . .
C27 C26 C31 C33 25.7(5) . .
C25 C26 C31 C33 -155.0(3) . .
C29 C30 C34 C36 -56.8(4) . .
C25 C30 C34 C36 122.9(4) . .
C29 C30 C34 C35 64.7(4) . .
C25 C30 C34 C35 -115.6(4) . .

loop_
_platon_squeeze_void_nr
_platon_squeeze_void_average_x
_platon_squeeze_void_average_y
_platon_squeeze_void_average_z
_platon_squeeze_void_volume
_platon_squeeze_void_count_electrons
_platon_squeeze_void_content
1 0.000 0.500 0.000 281 94 dichloromethane
